data_4105233
loop_
_publ_author_name
'Derek M. Dalton'
'Kevin M. Oberg'
'Robert T. Yu'
'Ernest E. Lee'
'St\'ephane Perreault'
'Mark Emil Oinen'
'Melissa L. Pease'
'Guillaume Malik'
'Tomislav Rovis'

_publ_section_title
;
 Enantioselective Rhodium-Catalyzed [2 + 2 + 2] Cycloadditions of Terminal
 Alkynes and Alkenyl Isocyanates: Mechanistic Insights Lead to a Unified
 Model that Rationalizes Product Selectivity
;
_journal_name_full 'Journal of the American Chemical Society'
_journal_page_first 15717
_journal_page_last 15728
_journal_paper_doi 10.1021/ja905065j
_journal_volume 131
_journal_year 2009
_chemical_absolute_configuration ad
_chemical_formula_sum 'C45 H52 Cl5 N O4 P Rh'
_chemical_formula_weight 982.01
_chemical_name_systematic
;

 ?

;
_space_group_IT_number 4
_symmetry_cell_setting monoclinic
_symmetry_space_group_name_Hall 'P 2yb'
_symmetry_space_group_name_H-M 'P 1 21 1'
_atom_sites_solution_hydrogens geom
_atom_sites_solution_primary direct
_atom_sites_solution_secondary difmap
_audit_creation_method SHELXL-97
_cell_angle_alpha 90.00
_cell_angle_beta 91.835(3)
_cell_angle_gamma 90.00
_cell_formula_units_Z 2
_cell_length_a 10.8926(7)
_cell_length_b 18.1189(11)
_cell_length_c 11.2230(7)
_cell_measurement_reflns_used 9470
_cell_measurement_temperature 120
_cell_measurement_theta_max 36.48
_cell_measurement_theta_min 2.89
_cell_volume 2213.9(2)
_computing_cell_refinement 'APEX2 (Bruker, 2009)'
_computing_data_collection 'APEX2 (Bruker, 2009)'
_computing_data_reduction 'APEX2 (Bruker, 2009)'
_computing_molecular_graphics 'APEX2 (Bruker, 2009)'
_computing_publication_material 'APEX2 (Bruker, 2009)'
_computing_structure_refinement 'XL (Sheldrick, 2008)'
_computing_structure_solution 'XS (Sheldrick, 2008)'
_diffrn_ambient_temperature 120
_diffrn_measured_fraction_theta_full 1.000
_diffrn_measured_fraction_theta_max 1.000
_diffrn_measurement_device_type 'CCD area detector'
_diffrn_measurement_method 'phi and omega scans'
_diffrn_radiation_monochromator graphite
_diffrn_radiation_source 'fine-focus sealed tube'
_diffrn_radiation_type MoK\a
_diffrn_radiation_wavelength 0.71073
_diffrn_reflns_av_R_equivalents 0.0257
_diffrn_reflns_av_sigmaI/netI 0.0267
_diffrn_reflns_limit_h_max 17
_diffrn_reflns_limit_h_min -17
_diffrn_reflns_limit_k_max 29
_diffrn_reflns_limit_k_min -29
_diffrn_reflns_limit_l_max 17
_diffrn_reflns_limit_l_min -18
_diffrn_reflns_number 77157
_diffrn_reflns_theta_full 35.63
_diffrn_reflns_theta_max 35.63
_diffrn_reflns_theta_min 2.14
_exptl_absorpt_coefficient_mu 0.767
_exptl_absorpt_correction_T_max 0.8249
_exptl_absorpt_correction_T_min 0.7898
_exptl_absorpt_correction_type multi-scan
_exptl_absorpt_process_details 'Sheldrick, G. M. (2008)'
_exptl_crystal_colour gold
_exptl_crystal_density_diffrn 1.473
_exptl_crystal_description cubic
_exptl_crystal_F_000 1012
_exptl_crystal_size_max 0.32
_exptl_crystal_size_mid 0.30
_exptl_crystal_size_min 0.26
_refine_diff_density_max 1.092
_refine_diff_density_min -0.978
_refine_diff_density_rms 0.061
_refine_ls_abs_structure_details 'Flack H D (1983), Acta Cryst. A39, 876-881'
_refine_ls_abs_structure_Flack -0.016(8)
_refine_ls_extinction_method none
_refine_ls_goodness_of_fit_ref 1.018
_refine_ls_hydrogen_treatment constr
_refine_ls_matrix_type full
_refine_ls_number_parameters 517
_refine_ls_number_reflns 20295
_refine_ls_number_restraints 1
_refine_ls_restrained_S_all 1.018
_refine_ls_R_factor_all 0.0246
_refine_ls_R_factor_gt 0.0232
_refine_ls_shift/su_max 0.004
_refine_ls_shift/su_mean 0.000
_refine_ls_structure_factor_coef Fsqd
_refine_ls_weighting_details 'calc w=1/[\s^2^(Fo^2^)+(0.0310P)^2^+0.4016P] where P=(Fo^2^+2Fc^2^)/3'
_refine_ls_weighting_scheme calc
_refine_ls_wR_factor_gt 0.0574
_refine_ls_wR_factor_ref 0.0581
_reflns_number_gt 19606
_reflns_number_total 20295
_reflns_threshold_expression >2sigma(I)
_cod_data_source_file ja905065j_si_006.cif
_cod_data_source_block rovis81
_cod_database_code 4105233

loop_
_symmetry_equiv_pos_as_xyz
'x, y, z'
'-x, y+1/2, -z'

loop_
_atom_site_label
_atom_site_type_symbol
_atom_site_fract_x
_atom_site_fract_y
_atom_site_fract_z
_atom_site_U_iso_or_equiv
_atom_site_adp_type
_atom_site_occupancy
_atom_site_symmetry_multiplicity
_atom_site_calc_flag
_atom_site_refinement_flags
C1 C -0.06877(9) 0.07086(6) 0.79370(9) 0.01276(16) Uani 1 1 d .
C2 C -0.10518(10) 0.05472(6) 0.66073(9) 0.01362(16) Uani 1 1 d .
H2 H -0.0675 0.0914 0.6092 0.016 Uiso 1 1 calc R
C3 C -0.06974(9) -0.02296(6) 0.62113(9) 0.01282(16) Uani 1 1 d .
H3 H -0.0609 -0.0547 0.6916 0.015 Uiso 1 1 calc R
C4 C 0.05411(9) -0.02275(6) 0.55409(9) 0.01169(15) Uani 1 1 d .
C5 C -0.25887(11) 0.08165(8) 0.91917(12) 0.0227(2) Uani 1 1 d .
H5 H -0.2635 0.1313 0.8983 0.027 Uiso 1 1 calc R
C6 C -0.16383(9) 0.03783(7) 0.87684(9) 0.01494(17) Uani 1 1 d .
C7 C -0.15916(11) -0.03646(7) 0.90923(10) 0.01849(19) Uani 1 1 d .
H7 H -0.0962 -0.0662 0.8823 0.022 Uiso 1 1 calc R
C8 C -0.24810(13) -0.06666(8) 0.98162(12) 0.0238(2) Uani 1 1 d .
H8 H -0.2446 -0.1164 1.0017 0.029 Uiso 1 1 calc R
C9 C 0.11676(10) -0.09779(6) 0.55358(9) 0.01289(16) Uani 1 1 d .
C10 C 0.05343(11) -0.16315(7) 0.57532(12) 0.0193(2) Uani 1 1 d .
H10 H -0.0294 -0.1615 0.5930 0.023 Uiso 1 1 calc R
C11 C 0.24075(10) -0.10175(7) 0.52399(10) 0.01633(18) Uani 1 1 d .
H11 H 0.2832 -0.0587 0.5070 0.020 Uiso 1 1 calc R
C12 C 0.30070(12) -0.16923(7) 0.51979(12) 0.0211(2) Uani 1 1 d .
H12 H 0.3832 -0.1711 0.5011 0.025 Uiso 1 1 calc R
C13 C 0.11393(13) -0.23124(7) 0.57070(13) 0.0241(2) Uani 1 1 d .
H13 H 0.0713 -0.2745 0.5859 0.029 Uiso 1 1 calc R
C14 C -0.05175(10) 0.15274(6) 0.81807(10) 0.01511(19) Uani 1 1 d .
C15 C -0.11104(11) 0.20609(7) 0.74752(12) 0.0190(2) Uani 1 1 d .
H15 H -0.1559 0.1918 0.6795 0.023 Uiso 1 1 calc R
C16 C 0.17538(11) -0.09870(7) 0.86710(11) 0.0190(2) Uani 1 1 d .
H16A H 0.1074 -0.1198 0.8208 0.023 Uiso 1 1 calc R
H16B H 0.1454 -0.0808 0.9423 0.023 Uiso 1 1 calc R
C17 C 0.36942(10) -0.05023(7) 0.79746(11) 0.01777(19) Uani 1 1 d .
H17A H 0.4133 -0.0047 0.8146 0.021 Uiso 1 1 calc R
H17B H 0.3930 -0.0686 0.7203 0.021 Uiso 1 1 calc R
C18 C 0.39415(12) -0.10715(8) 0.89447(13) 0.0239(2) Uani 1 1 d .
H18A H 0.4042 -0.0839 0.9721 0.029 Uiso 1 1 calc R
H18B H 0.4670 -0.1359 0.8787 0.029 Uiso 1 1 calc R
C19 C -0.10389(13) 0.28063(7) 0.77778(14) 0.0252(2) Uani 1 1 d .
H19 H -0.1438 0.3157 0.7300 0.030 Uiso 1 1 calc R
C20 C 0.02440(13) 0.24990(8) 0.94906(13) 0.0258(2) Uani 1 1 d .
H20 H 0.0702 0.2646 1.0163 0.031 Uiso 1 1 calc R
C21 C 0.01776(11) 0.17529(7) 0.91870(11) 0.01852(19) Uani 1 1 d .
H21 H 0.0596 0.1405 0.9654 0.022 Uiso 1 1 calc R
C22 C 0.23729(13) -0.23429(7) 0.54353(13) 0.0245(2) Uani 1 1 d .
H22 H 0.2775 -0.2795 0.5411 0.029 Uiso 1 1 calc R
C23 C -0.26830(10) 0.00641(7) 0.55028(11) 0.01689(18) Uani 1 1 d .
C24 C -0.27769(12) 0.04581(8) 0.43089(11) 0.0210(2) Uani 1 1 d .
H24A H -0.3468 0.0787 0.4299 0.031 Uiso 1 1 calc R
H24B H -0.2883 0.0101 0.3682 0.031 Uiso 1 1 calc R
H24C H -0.2039 0.0735 0.4192 0.031 Uiso 1 1 calc R
C25 C -0.38665(11) -0.03148(9) 0.58336(14) 0.0269(3) Uani 1 1 d .
H25A H -0.3749 -0.0559 0.6588 0.040 Uiso 1 1 calc R
H25B H -0.4092 -0.0671 0.5233 0.040 Uiso 1 1 calc R
H25C H -0.4508 0.0046 0.5889 0.040 Uiso 1 1 calc R
C26 C -0.34690(12) 0.05114(10) 0.99278(13) 0.0295(3) Uani 1 1 d .
H26 H -0.4094 0.0807 1.0211 0.035 Uiso 1 1 calc R
C27 C -0.34145(12) -0.02285(10) 1.02369(12) 0.0276(3) Uani 1 1 d .
H27 H -0.4002 -0.0430 1.0725 0.033 Uiso 1 1 calc R
C28 C -0.03719(14) 0.30248(8) 0.87932(14) 0.0278(3) Uani 1 1 d .
H28 H -0.0337 0.3521 0.9006 0.033 Uiso 1 1 calc R
C29 C -0.02131(11) -0.04288(7) 0.34213(10) 0.01681(18) Uani 1 1 d .
H29 H -0.0405 -0.0910 0.3637 0.020 Uiso 1 1 calc R
C30 C 0.03478(9) 0.00442(6) 0.42616(9) 0.01256(16) Uani 1 1 d .
C31 C 0.06739(11) 0.07525(6) 0.39047(10) 0.01620(18) Uani 1 1 d .
H31 H 0.1066 0.1070 0.4446 0.019 Uiso 1 1 calc R
C32 C 0.04161(12) 0.09896(8) 0.27373(11) 0.0217(2) Uani 1 1 d .
H32 H 0.0646 0.1461 0.2505 0.026 Uiso 1 1 calc R
C33 C 0.27841(13) -0.15515(7) 0.88735(14) 0.0252(2) Uani 1 1 d .
H33A H 0.2813 -0.1898 0.8216 0.030 Uiso 1 1 calc R
H33B H 0.2681 -0.1823 0.9609 0.030 Uiso 1 1 calc R
C34 C 0.22120(10) 0.19471(6) 0.63206(10) 0.01522(17) Uani 1 1 d .
H34 H 0.1451 0.1733 0.5983 0.018 Uiso 1 1 calc R
C35 C 0.32781(10) 0.15488(6) 0.60340(10) 0.01522(18) Uani 1 1 d .
H35 H 0.3117 0.1112 0.5538 0.018 Uiso 1 1 calc R
C36 C 0.45227(11) 0.19100(7) 0.58414(12) 0.0205(2) Uani 1 1 d .
H36A H 0.4392 0.2408 0.5546 0.025 Uiso 1 1 calc R
H36B H 0.4948 0.1636 0.5237 0.025 Uiso 1 1 calc R
C37 C 0.53388(11) 0.19407(8) 0.69851(13) 0.0221(2) Uani 1 1 d .
H37A H 0.5796 0.1483 0.7061 0.027 Uiso 1 1 calc R
H37B H 0.5927 0.2339 0.6914 0.027 Uiso 1 1 calc R
C38 C 0.46262(11) 0.20572(7) 0.81003(12) 0.0193(2) Uani 1 1 d .
H38 H 0.5094 0.1949 0.8840 0.023 Uiso 1 1 calc R
C39 C 0.36693(11) 0.25443(7) 0.82370(11) 0.0190(2) Uani 1 1 d .
H39 H 0.3572 0.2717 0.9056 0.023 Uiso 1 1 calc R
C40 C 0.32177(12) 0.30824(7) 0.72844(12) 0.0217(2) Uani 1 1 d .
H40A H 0.3890 0.3201 0.6771 0.026 Uiso 1 1 calc R
H40B H 0.2960 0.3536 0.7663 0.026 Uiso 1 1 calc R
C41 C 0.21399(11) 0.27713(7) 0.65210(12) 0.0197(2) Uani 1 1 d .
H41A H 0.1378 0.2883 0.6908 0.024 Uiso 1 1 calc R
H41B H 0.2118 0.3018 0.5753 0.024 Uiso 1 1 calc R
C42 C -0.01795(13) 0.05260(8) 0.19263(11) 0.0235(2) Uani 1 1 d .
H42 H -0.0374 0.0689 0.1158 0.028 Uiso 1 1 calc R
C43 C -0.04844(12) -0.01871(8) 0.22726(11) 0.0211(2) Uani 1 1 d .
H43 H -0.0873 -0.0503 0.1728 0.025 Uiso 1 1 calc R
C45 C 0.66894(18) 0.71075(11) 0.74231(19) 0.0404(4) Uani 1 1 d .
H45A H 0.6909 0.6829 0.8137 0.049 Uiso 1 1 calc R
H45B H 0.6885 0.6806 0.6741 0.049 Uiso 1 1 calc R
C46 C 0.69000(13) 0.47518(9) 0.76957(13) 0.0264(3) Uani 1 1 d .
H46A H 0.7038 0.4970 0.8478 0.032 Uiso 1 1 calc R
H46B H 0.7690 0.4691 0.7334 0.032 Uiso 1 1 calc R
Cl1 Cl 0.31015(3) 0.103748(17) 0.99006(2) 0.02030(5) Uani 1 1 d .
Cl2 Cl 0.59656(5) 0.53379(3) 0.68075(5) 0.04605(11) Uani 1 1 d .
Cl3 Cl 0.61822(4) 0.38780(2) 0.78409(4) 0.03499(8) Uani 1 1 d .
Cl4 Cl 0.50907(5) 0.72801(4) 0.73924(6) 0.05849(16) Uani 1 1 d .
Cl5 Cl 0.75707(8) 0.79143(4) 0.74003(9) 0.0775(2) Uani 1 1 d .
N1 N 0.23476(8) -0.03908(5) 0.80091(9) 0.01433(15) Uani 1 1 d .
O1 O 0.04452(7) 0.03052(5) 0.82213(7) 0.01294(13) Uani 1 1 d .
O2 O 0.13324(7) 0.03145(4) 0.61401(7) 0.01207(12) Uani 1 1 d .
O3 O -0.17137(7) -0.04786(5) 0.54945(8) 0.01632(14) Uani 1 1 d .
O4 O -0.23515(8) 0.05667(5) 0.64383(8) 0.01869(16) Uani 1 1 d .
P1 P 0.17288(2) 0.038416(15) 0.75451(2) 0.01107(4) Uani 1 1 d .
Rh1 Rh 0.288984(6) 0.139980(4) 0.786206(6) 0.01217(2) Uani 1 1 d .

loop_
_atom_site_aniso_label
_atom_site_aniso_U_11
_atom_site_aniso_U_22
_atom_site_aniso_U_33
_atom_site_aniso_U_23
_atom_site_aniso_U_13
_atom_site_aniso_U_12
C1 0.0108(4) 0.0154(4) 0.0121(4) 0.0008(3) 0.0005(3) 0.0007(3)
C2 0.0117(4) 0.0161(4) 0.0130(4) 0.0003(3) -0.0003(3) 0.0010(3)
C3 0.0106(4) 0.0148(4) 0.0129(4) 0.0003(3) -0.0005(3) -0.0016(3)
C4 0.0109(4) 0.0121(4) 0.0120(4) -0.0003(3) -0.0004(3) -0.0022(3)
C5 0.0147(5) 0.0324(6) 0.0215(5) 0.0069(5) 0.0053(4) 0.0049(4)
C6 0.0115(4) 0.0210(5) 0.0123(4) 0.0016(3) 0.0006(3) -0.0018(3)
C7 0.0197(5) 0.0205(5) 0.0153(4) 0.0011(4) 0.0025(4) -0.0055(4)
C8 0.0231(5) 0.0301(6) 0.0181(5) 0.0051(4) 0.0009(4) -0.0111(5)
C9 0.0135(4) 0.0120(4) 0.0131(4) 0.0004(3) -0.0008(3) 0.0004(3)
C10 0.0199(5) 0.0141(5) 0.0240(5) 0.0002(4) 0.0009(4) -0.0023(4)
C11 0.0150(4) 0.0165(5) 0.0175(4) -0.0008(3) 0.0015(3) 0.0016(3)
C12 0.0194(5) 0.0218(5) 0.0220(5) -0.0029(4) 0.0001(4) 0.0065(4)
C13 0.0300(6) 0.0128(5) 0.0294(6) 0.0004(4) 0.0006(5) -0.0005(4)
C14 0.0136(4) 0.0165(5) 0.0155(4) -0.0005(3) 0.0033(3) 0.0002(3)
C15 0.0188(5) 0.0173(5) 0.0209(5) 0.0017(4) 0.0025(4) 0.0034(4)
C16 0.0176(5) 0.0166(5) 0.0229(5) 0.0070(4) 0.0015(4) 0.0004(4)
C17 0.0123(4) 0.0211(5) 0.0199(5) 0.0006(4) 0.0001(3) 0.0026(4)
C18 0.0198(5) 0.0243(6) 0.0270(6) 0.0044(5) -0.0064(4) 0.0043(4)
C19 0.0261(6) 0.0165(5) 0.0335(7) 0.0020(5) 0.0086(5) 0.0050(4)
C20 0.0286(6) 0.0244(6) 0.0247(6) -0.0091(5) 0.0059(5) -0.0053(5)
C21 0.0195(5) 0.0196(5) 0.0166(4) -0.0027(4) 0.0020(4) -0.0020(4)
C22 0.0303(6) 0.0164(5) 0.0267(6) -0.0018(4) -0.0033(5) 0.0074(5)
C23 0.0107(4) 0.0219(5) 0.0180(5) 0.0000(4) -0.0009(3) -0.0004(3)
C24 0.0181(5) 0.0268(6) 0.0177(5) 0.0005(4) -0.0027(4) 0.0018(4)
C25 0.0124(5) 0.0350(7) 0.0333(7) 0.0048(5) 0.0025(4) -0.0039(4)
C26 0.0153(5) 0.0468(9) 0.0267(6) 0.0115(6) 0.0071(4) 0.0053(5)
C27 0.0141(5) 0.0479(9) 0.0210(6) 0.0102(5) 0.0013(4) -0.0078(5)
C28 0.0327(7) 0.0173(5) 0.0343(7) -0.0073(5) 0.0125(5) -0.0012(5)
C29 0.0181(4) 0.0182(5) 0.0140(4) -0.0013(3) -0.0020(3) -0.0019(4)
C30 0.0125(4) 0.0142(4) 0.0109(4) 0.0003(3) -0.0002(3) -0.0001(3)
C31 0.0183(4) 0.0171(5) 0.0131(4) 0.0017(3) -0.0008(3) -0.0017(4)
C32 0.0261(5) 0.0224(5) 0.0165(5) 0.0061(4) -0.0017(4) -0.0027(4)
C33 0.0229(5) 0.0184(5) 0.0342(7) 0.0086(5) -0.0012(5) 0.0038(4)
C34 0.0162(4) 0.0153(4) 0.0141(4) 0.0014(3) -0.0007(3) -0.0005(3)
C35 0.0158(4) 0.0155(5) 0.0144(4) -0.0001(3) 0.0016(3) -0.0020(3)
C36 0.0177(5) 0.0209(5) 0.0233(5) 0.0004(4) 0.0064(4) -0.0030(4)
C37 0.0132(4) 0.0237(6) 0.0296(6) -0.0001(4) 0.0017(4) -0.0016(4)
C38 0.0149(4) 0.0183(5) 0.0243(5) 0.0000(4) -0.0037(4) -0.0040(4)
C39 0.0202(5) 0.0153(5) 0.0212(5) -0.0036(4) -0.0025(4) -0.0031(4)
C40 0.0242(5) 0.0136(5) 0.0272(6) -0.0013(4) -0.0008(4) -0.0008(4)
C41 0.0185(5) 0.0161(5) 0.0243(5) 0.0016(4) -0.0008(4) 0.0024(4)
C42 0.0270(6) 0.0294(6) 0.0139(5) 0.0033(4) -0.0044(4) -0.0009(5)
C43 0.0217(5) 0.0264(6) 0.0148(5) -0.0030(4) -0.0037(4) -0.0008(4)
C45 0.0410(9) 0.0332(8) 0.0470(10) 0.0061(7) -0.0004(8) 0.0051(7)
C46 0.0197(5) 0.0324(7) 0.0268(6) -0.0052(5) -0.0017(4) -0.0002(5)
Cl1 0.02208(12) 0.02518(13) 0.01345(10) 0.00075(9) -0.00241(9) -0.00112(10)
Cl2 0.0443(2) 0.0464(3) 0.0466(2) -0.00137(19) -0.01208(19) 0.0163(2)
Cl3 0.03492(18) 0.03505(19) 0.03564(19) -0.01174(15) 0.01094(14) -0.00815(14)
Cl4 0.0403(2) 0.0768(4) 0.0578(3) -0.0253(3) -0.0055(2) 0.0243(2)
Cl5 0.0833(5) 0.0394(3) 0.1103(6) 0.0181(4) 0.0113(4) -0.0147(3)
N1 0.0114(3) 0.0155(4) 0.0162(4) 0.0037(3) 0.0015(3) 0.0010(3)
O1 0.0105(3) 0.0157(3) 0.0127(3) 0.0022(2) 0.0006(2) 0.0004(2)
O2 0.0121(3) 0.0128(3) 0.0113(3) 0.0002(2) -0.0004(2) -0.0020(2)
O3 0.0111(3) 0.0180(4) 0.0196(4) -0.0020(3) -0.0024(3) -0.0018(3)
O4 0.0120(3) 0.0268(4) 0.0171(4) -0.0033(3) -0.0021(3) 0.0036(3)
P1 0.01011(10) 0.01233(11) 0.01075(10) 0.00112(8) -0.00011(8) -0.00065(8)
Rh1 0.01156(3) 0.01298(3) 0.01190(3) -0.00027(3) -0.00072(2) -0.00168(3)

loop_
_atom_type_symbol
_atom_type_description
_atom_type_scat_dispersion_real
_atom_type_scat_dispersion_imag
_atom_type_scat_source
C C 0.0033 0.0016 'International Tables Vol C Tables 4.2.6.8 and 6.1.1.4'
H H 0.0000 0.0000 'International Tables Vol C Tables 4.2.6.8 and 6.1.1.4'
N N 0.0061 0.0033 'International Tables Vol C Tables 4.2.6.8 and 6.1.1.4'
P P 0.1023 0.0942 'International Tables Vol C Tables 4.2.6.8 and 6.1.1.4'
Cl Cl 0.1484 0.1585 'International Tables Vol C Tables 4.2.6.8 and 6.1.1.4'
Rh Rh -1.1178 0.9187 'International Tables Vol C Tables 4.2.6.8 and 6.1.1.4'
O O 0.0106 0.0060 'International Tables Vol C Tables 4.2.6.8 and 6.1.1.4'

loop_
_geom_angle_atom_site_label_1
_geom_angle_atom_site_label_2
_geom_angle_atom_site_label_3
_geom_angle
O1 C1 C14 110.61(8)
O1 C1 C6 104.68(8)
C14 C1 C6 110.60(9)
O1 C1 C2 107.60(8)
C14 C1 C2 112.42(9)
C6 C1 C2 110.63(9)
O4 C2 C3 104.09(9)
O4 C2 C1 110.14(9)
C3 C2 C1 113.08(9)
O3 C3 C2 104.92(8)
O3 C3 C4 113.35(9)
C2 C3 C4 111.53(8)
O2 C4 C9 110.20(8)
O2 C4 C30 106.18(8)
C9 C4 C30 109.46(8)
O2 C4 C3 106.61(8)
C9 C4 C3 113.16(8)
C30 C4 C3 110.97(8)
C26 C5 C6 120.29(13)
C7 C6 C5 118.70(11)
C7 C6 C1 120.95(10)
C5 C6 C1 120.33(11)
C6 C7 C8 120.65(12)
C27 C8 C7 120.30(13)
C10 C9 C11 118.87(10)
C10 C9 C4 122.22(9)
C11 C9 C4 118.81(9)
C9 C10 C13 120.34(11)
C12 C11 C9 120.71(11)
C11 C12 C22 120.08(12)
C22 C13 C10 120.21(12)
C15 C14 C21 118.96(11)
C15 C14 C1 121.54(10)
C21 C14 C1 119.34(10)
C19 C15 C14 120.79(12)
N1 C16 C33 103.50(10)
N1 C17 C18 103.12(10)
C17 C18 C33 102.80(10)
C28 C19 C15 119.97(13)
C28 C20 C21 120.37(13)
C20 C21 C14 120.14(12)
C13 C22 C12 119.76(12)
O4 C23 O3 105.76(9)
O4 C23 C25 107.79(10)
O3 C23 C25 108.72(10)
O4 C23 C24 110.93(10)
O3 C23 C24 110.08(10)
C25 C23 C24 113.25(10)
C27 C26 C5 120.36(13)
C8 C27 C26 119.69(12)
C19 C28 C20 119.75(12)
C43 C29 C30 120.61(11)
C31 C30 C29 118.67(10)
C31 C30 C4 122.59(9)
C29 C30 C4 118.71(9)
C30 C31 C32 120.44(11)
C42 C32 C31 120.35(12)
C16 C33 C18 103.11(10)
C35 C34 C41 125.80(10)
C35 C34 Rh1 71.19(6)
C41 C34 Rh1 111.17(8)
C34 C35 C36 123.59(10)
C34 C35 Rh1 69.81(6)
C36 C35 Rh1 113.34(8)
C35 C36 C37 112.91(10)
C38 C37 C36 113.47(10)
C39 C38 C37 126.37(12)
C39 C38 Rh1 73.48(7)
C37 C38 Rh1 106.32(8)
C38 C39 C40 124.23(12)
C38 C39 Rh1 71.02(7)
C40 C39 Rh1 110.17(8)
C39 C40 C41 112.42(10)
C34 C41 C40 113.73(10)
C32 C42 C43 119.36(11)
C29 C43 C42 120.52(11)
Cl5 C45 Cl4 113.10(11)
Cl2 C46 Cl3 110.00(8)
C16 N1 C17 111.36(9)
C16 N1 P1 127.40(8)
C17 N1 P1 120.45(8)
C1 O1 P1 126.14(7)
C4 O2 P1 129.39(7)
C3 O3 C23 109.69(9)
C2 O4 C23 108.02(8)
O1 P1 O2 103.96(4)
O1 P1 N1 97.37(4)
O2 P1 N1 109.63(5)
O1 P1 Rh1 119.13(3)
O2 P1 Rh1 110.27(3)
N1 P1 Rh1 115.28(4)
C34 Rh1 C35 39.01(4)
C34 Rh1 C38 96.89(4)
C35 Rh1 C38 81.64(4)
C34 Rh1 P1 94.27(3)
C35 Rh1 P1 94.55(3)
C38 Rh1 P1 156.70(3)
C34 Rh1 C39 80.89(4)
C35 Rh1 C39 88.75(4)
C38 Rh1 C39 35.50(5)
P1 Rh1 C39 167.77(3)
C34 Rh1 Cl1 159.72(3)
C35 Rh1 Cl1 160.95(3)
C38 Rh1 Cl1 88.66(3)
P1 Rh1 Cl1 87.891(11)
C39 Rh1 Cl1 92.84(3)

loop_
_geom_bond_atom_site_label_1
_geom_bond_atom_site_label_2
_geom_bond_distance
C1 O1 1.4607(13)
C1 C14 1.5188(15)
C1 C6 1.5371(15)
C1 C2 1.5594(15)
C2 O4 1.4228(13)
C2 C3 1.5291(16)
C3 O3 1.4210(13)
C3 C4 1.5655(14)
C4 O2 1.4569(12)
C4 C9 1.5214(15)
C4 C30 1.5260(14)
C5 C26 1.3994(19)
C5 C6 1.3999(17)
C6 C7 1.3947(17)
C7 C8 1.3959(17)
C8 C27 1.385(2)
C9 C10 1.3960(16)
C9 C11 1.4029(15)
C10 C13 1.4004(18)
C11 C12 1.3877(17)
C12 C22 1.396(2)
C13 C22 1.389(2)
C14 C15 1.3948(16)
C14 C21 1.4004(16)
C15 C19 1.3941(18)
C16 N1 1.4724(15)
C16 C33 1.5300(18)
C17 N1 1.4824(14)
C17 C18 1.5176(18)
C18 C33 1.532(2)
C19 C28 1.389(2)
C20 C28 1.392(2)
C20 C21 1.3953(19)
C23 O4 1.4275(15)
C23 O3 1.4429(15)
C23 C25 1.5171(17)
C23 C24 1.5188(18)
C26 C27 1.386(2)
C29 C43 1.3844(17)
C29 C30 1.4001(15)
C30 C31 1.3938(16)
C31 C32 1.3987(16)
C32 C42 1.3847(19)
C34 C35 1.4131(16)
C34 C41 1.5125(17)
C34 Rh1 2.1071(11)
C35 C36 1.5270(16)
C35 Rh1 2.1252(11)
C36 C37 1.5387(19)
C37 C38 1.5086(19)
C38 C39 1.3781(18)
C38 Rh1 2.2439(11)
C39 C40 1.5171(18)
C39 Rh1 2.2749(12)
C40 C41 1.5382(18)
C42 C43 1.392(2)
C45 Cl5 1.750(2)
C45 Cl4 1.769(2)
C46 Cl2 1.7585(16)
C46 Cl3 1.7756(16)
Cl1 Rh1 2.3842(3)
N1 P1 1.6355(10)
O1 P1 1.6184(8)
O2 P1 1.6263(8)
P1 Rh1 2.2547(3)
